data_7054933
loop_
_publ_author_name
'Li, Xiaoju'
'Sun, Xiaofei'
'Li, Xinxiong'
'Xu, Xiahong'

_publ_section_title
;
 Syntheses and characterizations of six Co(ii) and Mn(ii) coordination
 polymers based on amino-substituted 5-aminoisophthalate and flexible
 bis(imidazolyl) ligands
;
_journal_issue 9
_journal_name_full 'New J. Chem.'
_journal_page_first 6844
_journal_paper_doi 10.1039/C5NJ00706B
_journal_volume 39
_journal_year 2015
_chemical_formula_sum 'C15 H14 Co N3 O5'
_chemical_formula_weight 375.22
_chemical_name_systematic
; 
 ? 
;
_space_group_IT_number 2
_symmetry_cell_setting triclinic
_symmetry_space_group_name_Hall '-P 1'
_symmetry_space_group_name_H-M 'P -1'
_atom_sites_solution_hydrogens geom
_atom_sites_solution_primary direct
_atom_sites_solution_secondary difmap
_audit_creation_method SHELXL-97
_audit_update_record
;
2014-12-02 deposited with the CCDC.
2015-06-16 downloaded from the CCDC.
;
_cell_angle_alpha 109.11(3)
_cell_angle_beta 103.70(2)
_cell_angle_gamma 100.43(3)
_cell_formula_units_Z 2
_cell_length_a 6.630(4)
_cell_length_b 10.167(5)
_cell_length_c 12.475(7)
_cell_measurement_temperature 293(2)
_cell_volume 740.7(7)
_computing_cell_refinement 'Bruker XSCANS'
_computing_data_collection 'Bruker XSCANS'
_computing_data_reduction 'Bruker SHELXTL'
_computing_molecular_graphics 'Bruker SHELXTL'
_computing_publication_material 'Bruker SHELXTL'
_computing_structure_refinement 'SHELXL-97 (Sheldrick, 2008)'
_computing_structure_solution 'SHELXS-97 (Sheldrick, 2008)'
_diffrn_ambient_temperature 293(2)
_diffrn_measured_fraction_theta_full 0.993
_diffrn_measured_fraction_theta_max 0.993
_diffrn_measurement_device_type 'rigaku MM007 CCD'
_diffrn_measurement_method 'phi and omega scans'
_diffrn_radiation_monochromator graphite
_diffrn_radiation_source 'fine-focus sealed tube'
_diffrn_radiation_type MoK\a
_diffrn_radiation_wavelength 0.71073
_diffrn_reflns_av_R_equivalents 0.0243
_diffrn_reflns_av_sigmaI/netI 0.0437
_diffrn_reflns_limit_h_max 8
_diffrn_reflns_limit_h_min -8
_diffrn_reflns_limit_k_max 13
_diffrn_reflns_limit_k_min -13
_diffrn_reflns_limit_l_max 10
_diffrn_reflns_limit_l_min -16
_diffrn_reflns_number 5814
_diffrn_reflns_theta_full 27.45
_diffrn_reflns_theta_max 27.45
_diffrn_reflns_theta_min 3.22
_exptl_absorpt_coefficient_mu 1.191
_exptl_absorpt_correction_T_max 0.8702
_exptl_absorpt_correction_T_min 0.5449
_exptl_crystal_colour red
_exptl_crystal_density_diffrn 1.682
_exptl_crystal_density_method 'not measured'
_exptl_crystal_description block
_exptl_crystal_F_000 384
_exptl_crystal_size_max 0.58
_exptl_crystal_size_mid 0.36
_exptl_crystal_size_min 0.12
_refine_diff_density_max 0.393
_refine_diff_density_min -0.554
_refine_diff_density_rms 0.073
_refine_ls_extinction_method none
_refine_ls_goodness_of_fit_ref 1.050
_refine_ls_hydrogen_treatment mixed
_refine_ls_matrix_type full
_refine_ls_number_parameters 225
_refine_ls_number_reflns 3361
_refine_ls_number_restraints 2
_refine_ls_restrained_S_all 1.050
_refine_ls_R_factor_all 0.0487
_refine_ls_R_factor_gt 0.0372
_refine_ls_shift/su_max 0.001
_refine_ls_shift/su_mean 0.000
_refine_ls_structure_factor_coef Fsqd
_refine_ls_weighting_details 'calc w=1/[\s^2^(Fo^2^)+(0.0441P)^2^+0.0537P] where P=(Fo^2^+2Fc^2^)/3'
_refine_ls_weighting_scheme calc
_refine_ls_wR_factor_gt 0.0820
_refine_ls_wR_factor_ref 0.0878
_reflns_number_gt 2815
_reflns_number_total 3361
_reflns_threshold_expression >2sigma(I)
_cod_data_source_file c5nj00706b2.cif
_cod_data_source_block 285
_cod_depositor_comments 'Adding full bibliography for 7054932--7054937.cif.'
_cod_original_sg_symbol_H-M P-1
_cod_database_code 7054933

loop_
_symmetry_equiv_pos_as_xyz
'x, y, z'
'-x, -y, -z'

loop_
_atom_site_label
_atom_site_type_symbol
_atom_site_fract_x
_atom_site_fract_y
_atom_site_fract_z
_atom_site_U_iso_or_equiv
_atom_site_adp_type
_atom_site_occupancy
_atom_site_symmetry_multiplicity
_atom_site_calc_flag
_atom_site_refinement_flags
Co1 Co 0.53487(5) 0.64204(3) 0.83564(3) 0.01960(11) Uani 1 1 d .
O1 O 0.8166(2) 0.54523(17) 0.82083(14) 0.0231(3) Uani 1 1 d .
O2 O 0.5247(2) 0.43704(17) 0.84727(14) 0.0230(3) Uani 1 1 d .
O3 O 0.3978(3) -0.0550(2) 0.84079(18) 0.0373(4) Uani 1 1 d .
O4 O 0.6563(3) -0.16803(17) 0.82418(15) 0.0269(4) Uani 1 1 d .
N1 N 0.3693(3) 0.5337(2) 0.65275(16) 0.0246(4) Uani 1 1 d .
N2 N 0.1795(3) 0.3556(2) 0.47924(17) 0.0265(4) Uani 1 1 d .
N3 N 1.3287(3) 0.2574(2) 0.96818(15) 0.0201(4) Uani 1 1 d .
H3A H 1.4003 0.3142 0.9390 0.024 Uiso 1 1 calc R
H3B H 1.3598 0.1720 0.9441 0.024 Uiso 1 1 calc R
C1 C 0.7106(3) 0.4399(2) 0.83515(18) 0.0181(4) Uani 1 1 d .
C2 C 0.7997(4) 0.3168(2) 0.84356(18) 0.0182(4) Uani 1 1 d .
C3 C 0.6580(3) 0.1851(2) 0.82202(18) 0.0190(4) Uani 1 1 d .
H3 H 0.5097 0.1697 0.7910 0.023 Uiso 1 1 calc R
C4 C 0.7361(3) 0.0768(2) 0.84637(18) 0.0184(4) Uani 1 1 d .
C5 C 0.5819(4) -0.0587(2) 0.83578(19) 0.0209(5) Uani 1 1 d .
C6 C 0.9589(4) 0.0999(2) 0.89071(18) 0.0197(4) Uani 1 1 d .
H6 H 1.0121 0.0272 0.9063 0.024 Uiso 1 1 calc R
C7 C 1.1017(3) 0.2304(2) 0.91170(18) 0.0174(4) Uani 1 1 d .
C8 C 1.0232(4) 0.3395(2) 0.88729(18) 0.0203(5) Uani 1 1 d .
H8 H 1.1186 0.4264 0.9000 0.024 Uiso 1 1 calc R
C9 C 0.2753(4) 0.3933(3) 0.5974(2) 0.0273(5) Uani 1 1 d .
H9 H 0.2750 0.3280 0.6350 0.033 Uiso 1 1 calc R
C10 C 0.3325(4) 0.5887(3) 0.5650(2) 0.0280(5) Uani 1 1 d .
H10 H 0.3803 0.6859 0.5771 0.034 Uiso 1 1 calc R
C11 C 0.2156(4) 0.4793(3) 0.4577(2) 0.0301(6) Uani 1 1 d .
H11 H 0.1696 0.4874 0.3842 0.036 Uiso 1 1 calc R
C12 C 0.0629(5) 0.2087(3) 0.3883(2) 0.0370(6) Uani 1 1 d .
H12A H 0.1448 0.1800 0.3341 0.044 Uiso 1 1 calc R
H12B H -0.0763 0.2099 0.3420 0.044 Uiso 1 1 calc R
C13 C 0.0282(4) 0.0991(3) 0.4443(2) 0.0314(6) Uani 1 1 d .
C14 C 0.1613(5) 0.0104(4) 0.4497(3) 0.0481(8) Uani 1 1 d .
H14 H 0.2706 0.0152 0.4150 0.058 Uiso 1 1 calc R
C15 C -0.1359(5) 0.0850(4) 0.4946(3) 0.0495(8) Uani 1 1 d .
H15 H -0.2311 0.1415 0.4906 0.059 Uiso 1 1 calc R
O1W O 0.2549(3) 0.6973(2) 0.87250(17) 0.0303(4) Uani 1 1 d D
H1W1 H 0.260(5) 0.775(2) 0.864(3) 0.046(9) Uiso 1 1 d D
H1W2 H 0.127(3) 0.653(3) 0.855(2) 0.044(9) Uiso 1 1 d D

loop_
_atom_site_aniso_label
_atom_site_aniso_U_11
_atom_site_aniso_U_22
_atom_site_aniso_U_33
_atom_site_aniso_U_23
_atom_site_aniso_U_13
_atom_site_aniso_U_12
Co1 0.01845(17) 0.01348(17) 0.02676(18) 0.00962(12) 0.00528(11) 0.00335(12)
O1 0.0223(8) 0.0177(8) 0.0322(9) 0.0143(7) 0.0081(6) 0.0043(7)
O2 0.0213(8) 0.0193(8) 0.0330(9) 0.0149(7) 0.0085(6) 0.0072(7)
O3 0.0214(9) 0.0258(10) 0.0706(13) 0.0258(9) 0.0148(8) 0.0064(8)
O4 0.0277(9) 0.0144(8) 0.0425(10) 0.0150(7) 0.0132(7) 0.0050(7)
N1 0.0253(10) 0.0206(11) 0.0266(10) 0.0106(8) 0.0051(8) 0.0054(8)
N2 0.0272(11) 0.0255(11) 0.0237(10) 0.0099(8) 0.0052(8) 0.0033(9)
N3 0.0184(9) 0.0151(10) 0.0274(10) 0.0093(8) 0.0075(7) 0.0040(7)
C1 0.0195(11) 0.0142(11) 0.0182(10) 0.0064(8) 0.0028(8) 0.0029(8)
C2 0.0225(11) 0.0138(11) 0.0187(10) 0.0067(8) 0.0070(8) 0.0047(9)
C3 0.0178(11) 0.0172(11) 0.0226(11) 0.0085(9) 0.0068(8) 0.0043(9)
C4 0.0207(11) 0.0137(11) 0.0196(10) 0.0059(8) 0.0062(8) 0.0032(8)
C5 0.0201(11) 0.0160(11) 0.0242(11) 0.0099(9) 0.0024(8) 0.0019(9)
C6 0.0226(11) 0.0147(11) 0.0235(11) 0.0094(9) 0.0066(8) 0.0065(9)
C7 0.0165(10) 0.0168(11) 0.0185(10) 0.0059(8) 0.0065(8) 0.0040(8)
C8 0.0205(11) 0.0158(11) 0.0238(11) 0.0088(9) 0.0060(8) 0.0024(9)
C9 0.0298(13) 0.0233(13) 0.0251(12) 0.0109(10) 0.0028(9) 0.0039(10)
C10 0.0280(13) 0.0260(13) 0.0353(13) 0.0173(11) 0.0113(10) 0.0080(10)
C11 0.0295(13) 0.0366(15) 0.0298(13) 0.0196(11) 0.0091(10) 0.0098(11)
C12 0.0415(16) 0.0320(15) 0.0266(13) 0.0070(11) 0.0049(10) 0.0012(12)
C13 0.0367(14) 0.0220(13) 0.0246(12) 0.0025(10) 0.0062(10) 0.0000(11)
C14 0.0502(19) 0.0457(19) 0.062(2) 0.0250(16) 0.0337(15) 0.0176(15)
C15 0.051(2) 0.049(2) 0.069(2) 0.0341(17) 0.0299(16) 0.0246(16)
O1W 0.0217(10) 0.0280(11) 0.0458(11) 0.0180(9) 0.0129(8) 0.0077(8)

loop_
_atom_type_symbol
_atom_type_description
_atom_type_scat_dispersion_real
_atom_type_scat_dispersion_imag
_atom_type_scat_source
C C 0.0033 0.0016 'International Tables Vol C Tables 4.2.6.8 and 6.1.1.4'
H H 0.0000 0.0000 'International Tables Vol C Tables 4.2.6.8 and 6.1.1.4'
N N 0.0061 0.0033 'International Tables Vol C Tables 4.2.6.8 and 6.1.1.4'
O O 0.0106 0.0060 'International Tables Vol C Tables 4.2.6.8 and 6.1.1.4'
Co Co 0.3494 0.9721 'International Tables Vol C Tables 4.2.6.8 and 6.1.1.4'

loop_
_geom_angle_atom_site_label_1
_geom_angle_atom_site_label_2
_geom_angle_atom_site_label_3
_geom_angle
_geom_angle_site_symmetry_1
_geom_angle_site_symmetry_3
O4 Co1 N1 94.80(8) 1_565 .
O4 Co1 O2 158.51(7) 1_565 .
N1 Co1 O2 88.60(8) . .
O4 Co1 O1W 94.29(8) 1_565 .
N1 Co1 O1W 92.40(8) . .
O2 Co1 O1W 106.78(7) . .
O4 Co1 N3 90.62(8) 1_565 2_767
N1 Co1 N3 172.57(7) . 2_767
O2 Co1 N3 88.20(7) . 2_767
O1W Co1 N3 82.12(8) . 2_767
O4 Co1 O1 98.89(7) 1_565 .
N1 Co1 O1 92.51(7) . .
O2 Co1 O1 59.71(6) . .
O1W Co1 O1 165.49(7) . .
N3 Co1 O1 91.66(7) 2_767 .
C1 O1 Co1 86.57(13) . .
C1 O2 Co1 93.18(13) . .
C5 O4 Co1 130.04(16) . 1_545
C9 N1 C10 105.27(19) . .
C9 N1 Co1 125.46(16) . .
C10 N1 Co1 129.27(17) . .
C9 N2 C11 107.1(2) . .
C9 N2 C12 127.3(2) . .
C11 N2 C12 125.6(2) . .
C7 N3 Co1 119.73(13) . 2_767
O1 C1 O2 120.5(2) . .
O1 C1 C2 122.0(2) . .
O2 C1 C2 117.41(19) . .
C3 C2 C8 120.0(2) . .
C3 C2 C1 119.2(2) . .
C8 C2 C1 120.27(19) . .
C4 C3 C2 120.5(2) . .
C3 C4 C6 119.4(2) . .
C3 C4 C5 120.3(2) . .
C6 C4 C5 120.13(19) . .
O3 C5 O4 125.7(2) . .
O3 C5 C4 118.6(2) . .
O4 C5 C4 115.6(2) . .
C7 C6 C4 120.5(2) . .
C6 C7 C8 120.1(2) . .
C6 C7 N3 119.65(19) . .
C8 C7 N3 120.0(2) . .
C7 C8 C2 119.4(2) . .
N1 C9 N2 111.7(2) . .
C11 C10 N1 109.6(2) . .
C10 C11 N2 106.3(2) . .
N2 C12 C13 111.8(2) . .
C14 C13 C15 117.1(3) . .
C14 C13 C12 121.2(3) . .
C15 C13 C12 121.6(3) . .
C15 C14 C13 121.3(3) 2_556 .
C14 C15 C13 121.5(3) 2_556 .

loop_
_geom_bond_atom_site_label_1
_geom_bond_atom_site_label_2
_geom_bond_distance
_geom_bond_site_symmetry_2
Co1 O4 2.0173(18) 1_565
Co1 N1 2.087(2) .
Co1 O2 2.1264(18) .
Co1 O1W 2.141(2) .
Co1 N3 2.198(2) 2_767
Co1 O1 2.2804(19) .
O1 C1 1.259(3) .
O2 C1 1.273(3) .
O3 C5 1.244(3) .
O4 C5 1.275(3) .
O4 Co1 2.0173(18) 1_545
N1 C9 1.316(3) .
N1 C10 1.377(3) .
N2 C9 1.350(3) .
N2 C11 1.361(3) .
N2 C12 1.474(3) .
N3 C7 1.435(3) .
N3 Co1 2.198(2) 2_767
C1 C2 1.500(3) .
C2 C3 1.392(3) .
C2 C8 1.399(3) .
C3 C4 1.387(3) .
C4 C6 1.395(3) .
C4 C5 1.506(3) .
C6 C7 1.388(3) .
C7 C8 1.396(3) .
C10 C11 1.361(4) .
C12 C13 1.509(4) .
C13 C14 1.377(4) .
C13 C15 1.387(4) .
C14 C15 1.375(4) 2_556
C15 C14 1.375(4) 2_556

loop_
_geom_hbond_atom_site_label_D
_geom_hbond_atom_site_label_H
_geom_hbond_atom_site_label_A
_geom_hbond_distance_DH
_geom_hbond_distance_HA
_geom_hbond_distance_DA
_geom_hbond_angle_DHA
_geom_hbond_site_symmetry_A
O1W H1W1 O3 0.823(18) 1.95(2) 2.713(3) 154(3) 1_565
O1W H1W2 O1 0.825(18) 2.020(18) 2.844(3) 177(3) 1_455
